data_7230658
loop_
_publ_author_name
'Dou, Ai-Na'
'Yang, Li-Bo'
'Fang, Xiao-Dan'
'Yin, Qi'
'Li, Mao-Dong'
'Li, Ju'
'Wang, Mei-Yan'
'Zhu, Ai-Xin'
'Xu, Quan-Qing'

_publ_section_title
;
 Two luminescent lanthanide--organic frameworks containing bithiophene
 groups for the selective detection of nitrobenzene and Fe3+
;
_journal_issue 25
_journal_name_full CrystEngComm
_journal_page_first 3609
_journal_paper_doi 10.1039/C8CE00530C
_journal_volume 20
_journal_year 2018
_chemical_formula_sum 'C55 H85 Eu2 N5 O23 S6'
_chemical_formula_weight 1680.58
_space_group_IT_number 2
_space_group_name_Hall '-P 1'
_space_group_name_H-M_alt 'P -1'
_symmetry_cell_setting triclinic
_symmetry_space_group_name_Hall '-P 1'
_symmetry_space_group_name_H-M 'P -1'
_atom_sites_solution_hydrogens geom
_atom_sites_solution_primary direct
_atom_sites_solution_secondary difmap
_audit_creation_method SHELXL-97
_audit_update_record
;
2018-05-09 deposited with the CCDC.
2018-05-17 downloaded from the CCDC.
;
_cell_angle_alpha 83.758(4)
_cell_angle_beta 74.388(3)
_cell_angle_gamma 80.079(4)
_cell_formula_units_Z 2
_cell_length_a 13.743(3)
_cell_length_b 14.342(3)
_cell_length_c 19.671(4)
_cell_measurement_reflns_used 6062
_cell_measurement_temperature 195(2)
_cell_measurement_theta_max 53.000
_cell_measurement_theta_min 4.322
_cell_volume 3670.4(13)
_computing_cell_refinement 'SAINT v8.37A (Bruker, 2015)'
_computing_data_collection 'SAINT v8.37A (Bruker, 2015)'
_computing_data_reduction "'SAINT v8.37A (Bruker, 2015)"
_computing_molecular_graphics 'XP, Ver. 6.10, Bruker AXS Inc., 2000.'
_computing_publication_material 'SHELXTL-Bruker AXS Inc., 1998.'
_computing_structure_refinement 'SHELXL-97 (Sheldrick, 1997)'
_computing_structure_solution 'XT (Sheldrick, 2015)'
_diffrn_ambient_temperature 195(2)
_diffrn_measured_fraction_theta_full 0.988
_diffrn_measured_fraction_theta_max 0.988
_diffrn_measurement_device_type 'Bruker Apex CCD'
_diffrn_measurement_method '\w scan'
_diffrn_radiation_monochromator graphite
_diffrn_radiation_source 'fine-focus sealed tube'
_diffrn_radiation_type MoK\a
_diffrn_radiation_wavelength 0.71073
_diffrn_reflns_av_R_equivalents 0.0772
_diffrn_reflns_av_sigmaI/netI 0.1012
_diffrn_reflns_limit_h_max 16
_diffrn_reflns_limit_h_min -16
_diffrn_reflns_limit_k_max 17
_diffrn_reflns_limit_k_min -17
_diffrn_reflns_limit_l_max 24
_diffrn_reflns_limit_l_min -24
_diffrn_reflns_number 39286
_diffrn_reflns_theta_full 26.00
_diffrn_reflns_theta_max 26.00
_diffrn_reflns_theta_min 1.44
_diffrn_standards_decay_% 0
_exptl_absorpt_coefficient_mu 1.918
_exptl_absorpt_correction_T_max 0.6667
_exptl_absorpt_correction_T_min 0.6157
_exptl_absorpt_correction_type multi-scan
_exptl_absorpt_process_details 'SADABS (Bruker, 2002)'
_exptl_crystal_colour colorless
_exptl_crystal_density_diffrn 1.521
_exptl_crystal_density_method 'not measured'
_exptl_crystal_description diamond-shaped
_exptl_crystal_F_000 1480
_exptl_crystal_size_max 0.28
_exptl_crystal_size_mid 0.26
_exptl_crystal_size_min 0.23
_platon_squeeze_details
;
;
_refine_diff_density_max 1.509
_refine_diff_density_min -1.210
_refine_diff_density_rms 0.161
_refine_ls_extinction_method none
_refine_ls_goodness_of_fit_ref 0.935
_refine_ls_hydrogen_treatment constr
_refine_ls_matrix_type full
_refine_ls_number_parameters 758
_refine_ls_number_reflns 14240
_refine_ls_number_restraints 157
_refine_ls_restrained_S_all 0.978
_refine_ls_R_factor_all 0.0709
_refine_ls_R_factor_gt 0.0440
_refine_ls_shift/su_max 0.004
_refine_ls_shift/su_mean 0.000
_refine_ls_structure_factor_coef Fsqd
_refine_ls_weighting_details 'calc w=1/[\s^2^(Fo^2^)+(0.0580P)^2^+0.0000P] where P=(Fo^2^+2Fc^2^)/3'
_refine_ls_weighting_scheme calc
_refine_ls_wR_factor_gt 0.1084
_refine_ls_wR_factor_ref 0.1197
_reflns_number_gt 9388
_reflns_number_total 14240
_reflns_threshold_expression >2sigma(I)
_cod_data_source_file c8ce00530c2.cif
_cod_data_source_block 1
_cod_depositor_comments 'Adding full bibliography for 7230658--7230659.cif.'
_cod_original_cell_volume 3670.5(14)
_cod_original_sg_symbol_H-M P-1
_cod_database_code 7230658

loop_
_symmetry_equiv_pos_as_xyz
'x, y, z'
'-x, -y, -z'

loop_
_atom_site_label
_atom_site_type_symbol
_atom_site_fract_x
_atom_site_fract_y
_atom_site_fract_z
_atom_site_U_iso_or_equiv
_atom_site_adp_type
_atom_site_occupancy
_atom_site_symmetry_multiplicity
_atom_site_calc_flag
_atom_site_refinement_flags
_atom_site_disorder_assembly
_atom_site_disorder_group
Eu1 Eu -0.876115(14) 0.475977(14) 0.055519(9) 0.01379(5) Uani 1 1 d . . .
Eu2 Eu -0.640727(14) 1.022040(14) 0.461915(9) 0.01291(5) Uani 1 1 d . . .
S1 S -0.76216(8) 0.76695(8) 0.14102(5) 0.0227(3) Uani 1 1 d . . .
S4 S -1.43689(8) 0.23252(9) 0.27668(5) 0.0273(3) Uani 1 1 d . . .
S5 S -0.78014(8) 0.21870(9) -0.33851(5) 0.0292(3) Uani 1 1 d . . .
S6 S -0.71190(8) 0.89961(8) 0.23984(5) 0.0216(3) Uani 1 1 d . . .
S7 S -1.30021(8) 0.34502(8) 0.15204(5) 0.0265(3) Uani 1 1 d . . .
S8 S -0.90815(9) 0.31857(9) -0.20103(5) 0.0333(3) Uani 1 1 d . . .
N1 N -0.5391(3) 0.4052(3) -0.0719(3) 0.0560(15) Uani 1 1 d U . .
N2 N -0.8243(3) 1.3187(3) 0.4657(2) 0.0328(11) Uani 1 1 d . . .
N3 N -0.9297(4) 1.0123(4) 0.6474(3) 0.0762(18) Uani 1 1 d U . .
O1 O -1.0259(2) 0.4099(2) 0.11053(14) 0.0283(8) Uani 1 1 d . . .
O2 O -1.1557(2) 0.4497(2) 0.05998(13) 0.0248(8) Uani 1 1 d . . .
O3 O -1.3999(2) 0.0914(2) 0.45026(13) 0.0205(7) Uani 1 1 d . . .
O4 O -1.53143(19) 0.13378(19) 0.40054(13) 0.0183(7) Uani 1 1 d . . .
O5 O -0.8566(2) 0.35177(19) -0.02034(13) 0.0233(8) Uani 1 1 d . . .
O6 O -0.9881(2) 0.3984(2) -0.06858(14) 0.0254(8) Uani 1 1 d . . .
O7 O -0.5090(2) 0.0678(2) -0.39632(13) 0.0236(8) Uani 1 1 d . . .
O8 O -0.63879(19) 0.11607(19) -0.44709(13) 0.0190(7) Uani 1 1 d . . .
O9 O -0.8019(2) 0.6158(2) 0.07422(14) 0.0248(8) Uani 1 1 d . . .
O10 O -0.8643(2) 0.5241(2) 0.16737(14) 0.0298(8) Uani 1 1 d . . .
O11 O -0.6887(2) 0.99761(19) 0.35312(13) 0.0207(7) Uani 1 1 d . . .
O12 O -0.7060(2) 0.8831(2) 0.43831(14) 0.0259(8) Uani 1 1 d . . .
O13 O -0.6902(2) 0.4363(3) 0.01146(17) 0.0487(11) Uani 1 1 d . . .
O14 O -0.8071(2) 1.0202(2) 0.54476(16) 0.0297(9) Uani 1 1 d . . .
O15 O -0.7513(2) 1.1675(2) 0.44186(15) 0.0280(8) Uani 1 1 d . . .
C1 C -1.4427(3) 0.1376(3) 0.40505(19) 0.0203(11) Uani 1 1 d . . .
C2 C -1.3827(3) 0.1990(3) 0.3492(2) 0.0213(11) Uani 1 1 d . . .
C3 C -1.2926(3) 0.2317(3) 0.3409(2) 0.0187(10) Uani 1 1 d . . .
C4 C -1.2604(3) 0.2823(3) 0.27240(19) 0.0200(11) Uani 1 1 d . . .
C5 C -1.3342(3) 0.2877(3) 0.2347(2) 0.0283(12) Uani 1 1 d . . .
C6 C -1.1745(3) 0.3249(3) 0.2337(2) 0.0217(11) Uani 1 1 d . . .
C7 C -1.1851(3) 0.3610(3) 0.1678(2) 0.0203(11) Uani 1 1 d . . .
C8 C -1.2332(3) 0.2232(3) 0.3961(2) 0.0245(11) Uani 1 1 d . . .
H8A H -1.1724 0.2517 0.3771 0.037 Uiso 1 1 calc R . .
H8B H -1.2149 0.1574 0.4094 0.037 Uiso 1 1 calc R . .
H8C H -1.2746 0.2550 0.4369 0.037 Uiso 1 1 calc R . .
C9 C -1.0830(3) 0.3300(3) 0.2612(2) 0.0315(13) Uani 1 1 d . . .
H9A H -1.0346 0.3619 0.2258 0.047 Uiso 1 1 calc R . .
H9B H -1.0515 0.2670 0.2719 0.047 Uiso 1 1 calc R . .
H9C H -1.1047 0.3643 0.3033 0.047 Uiso 1 1 calc R . .
C10 C -1.1162(3) 0.4112(3) 0.1081(2) 0.0221(11) Uani 1 1 d . . .
C11 C -0.9026(3) 0.3536(3) -0.06909(19) 0.0218(11) Uani 1 1 d . . .
C12 C -0.8460(3) 0.2990(3) -0.13206(19) 0.0189(10) Uani 1 1 d . . .
C13 C -0.7545(3) 0.2421(3) -0.1474(2) 0.0217(11) Uani 1 1 d . . .
C14 C -0.7321(3) 0.2118(3) -0.21874(19) 0.0184(10) Uani 1 1 d . . .
C15 C -0.8075(3) 0.2489(3) -0.2518(2) 0.0236(11) Uani 1 1 d . . .
C16 C -0.6451(3) 0.1566(3) -0.2649(2) 0.0200(11) Uani 1 1 d . . .
C17 C -0.6620(3) 0.1564(3) -0.33071(19) 0.0173(10) Uani 1 1 d . . .
C18 C -0.6855(4) 0.2137(4) -0.0998(2) 0.0382(14) Uani 1 1 d . . .
H18A H -0.6257 0.1730 -0.1236 0.057 Uiso 1 1 calc R . .
H18B H -0.7204 0.1805 -0.0577 0.057 Uiso 1 1 calc R . .
H18C H -0.6657 0.2692 -0.0874 0.057 Uiso 1 1 calc R . .
C19 C -0.5533(3) 0.1080(3) -0.2434(2) 0.0325(13) Uani 1 1 d . . .
H19A H -0.5066 0.0764 -0.2826 0.049 Uiso 1 1 calc R . .
H19B H -0.5726 0.0623 -0.2048 0.049 Uiso 1 1 calc R . .
H19C H -0.5208 0.1538 -0.2289 0.049 Uiso 1 1 calc R . .
C20 C -0.5967(3) 0.1082(3) -0.39577(19) 0.0167(10) Uani 1 1 d . . .
C21 C -0.8272(3) 0.5966(3) 0.1406(2) 0.0237(11) Uani 1 1 d . . .
C22 C -0.8063(3) 0.6641(3) 0.1855(2) 0.0227(11) Uani 1 1 d . . .
C23 C -0.8124(3) 0.6570(3) 0.2560(2) 0.0296(12) Uani 1 1 d . . .
C24 C -0.7798(3) 0.7390(3) 0.2761(2) 0.0247(11) Uani 1 1 d . . .
C25 C -0.7510(3) 0.8034(3) 0.21855(19) 0.0187(10) Uani 1 1 d . . .
C26 C -0.7685(3) 0.7711(3) 0.3408(2) 0.0245(11) Uani 1 1 d . . .
C27 C -0.7315(3) 0.8544(3) 0.32817(19) 0.0180(10) Uani 1 1 d . . .
C28 C -0.8452(4) 0.5757(3) 0.3077(2) 0.0435(15) Uani 1 1 d . . .
H28A H -0.8425 0.5884 0.3541 0.065 Uiso 1 1 calc R . .
H28B H -0.8001 0.5183 0.2934 0.065 Uiso 1 1 calc R . .
H28C H -0.9138 0.5687 0.3087 0.065 Uiso 1 1 calc R . .
C29 C -0.7971(4) 0.7176(4) 0.4117(2) 0.0369(14) Uani 1 1 d . . .
H29A H -0.7833 0.7511 0.4470 0.055 Uiso 1 1 calc R . .
H29B H -0.7576 0.6554 0.4098 0.055 Uiso 1 1 calc R . .
H29C H -0.8685 0.7123 0.4237 0.055 Uiso 1 1 calc R . .
C30 C -0.7088(3) 0.9150(3) 0.3762(2) 0.0185(10) Uani 1 1 d . . .
C31 C -0.4323(7) 0.4945(7) -0.1752(5) 0.155(4) Uani 1 1 d U . .
H31A H -0.3973 0.4951 -0.2246 0.233 Uiso 1 1 calc R . .
H31B H -0.3845 0.4966 -0.1479 0.233 Uiso 1 1 calc R . .
H31C H -0.4847 0.5486 -0.1669 0.233 Uiso 1 1 calc R . .
C32 C -0.4806(5) 0.4036(5) -0.1534(4) 0.090(2) Uani 1 1 d U . .
H32A H -0.4280 0.3485 -0.1612 0.109 Uiso 1 1 calc R . .
H32B H -0.5280 0.4003 -0.1814 0.109 Uiso 1 1 calc R . .
C33 C -0.4912(5) 0.2881(5) 0.0013(4) 0.093(3) Uani 1 1 d . . .
H33A H -0.4502 0.2673 0.0342 0.139 Uiso 1 1 calc R . .
H33B H -0.4711 0.2466 -0.0368 0.139 Uiso 1 1 calc R . .
H33C H -0.5619 0.2870 0.0250 0.139 Uiso 1 1 calc R . .
C34 C -0.4775(5) 0.3781(6) -0.0249(4) 0.104(3) Uani 1 1 d . . .
H34A H -0.4064 0.3802 -0.0492 0.124 Uiso 1 1 calc R . .
H34B H -0.4971 0.4207 0.0132 0.124 Uiso 1 1 calc R . .
C35 C -0.6400(4) 0.4363(4) -0.0483(4) 0.058(2) Uani 1 1 d . . .
H35A H -0.6743 0.4606 -0.0827 0.070 Uiso 1 1 calc R . .
C36 C -0.9808(11) 1.0532(10) 0.7619(7) 0.255(5) Uani 1 1 d DU . .
H36A H -0.9900 1.0353 0.8115 0.382 Uiso 1 1 calc R . .
H36B H -1.0444 1.0847 0.7536 0.382 Uiso 1 1 calc R . .
H36C H -0.9306 1.0953 0.7472 0.382 Uiso 1 1 calc R . .
C37 C -0.9486(8) 0.9745(7) 0.7246(5) 0.151(4) Uani 1 1 d DU . .
H37A H -1.0004 0.9331 0.7362 0.181 Uiso 1 1 calc R . .
H37B H -0.8863 0.9396 0.7344 0.181 Uiso 1 1 calc R . .
C38 C -1.0330(7) 0.9425(6) 0.5901(5) 0.136(4) Uani 1 1 d DU . .
H38A H -1.0891 0.9594 0.5687 0.204 Uiso 1 1 calc R . .
H38B H -1.0504 0.8974 0.6296 0.204 Uiso 1 1 calc R . .
H38C H -0.9737 0.9149 0.5560 0.204 Uiso 1 1 calc R . .
C39 C -1.0105(5) 1.0291(5) 0.6153(5) 0.097(3) Uani 1 1 d DU . .
H39A H -0.9949 1.0748 0.5752 0.116 Uiso 1 1 calc R . .
H39B H -1.0714 1.0573 0.6487 0.116 Uiso 1 1 calc R . .
C40 C -0.8312(4) 1.0069(3) 0.6091(3) 0.0457(16) Uani 1 1 d U . .
H40A H -0.7798 0.9925 0.6327 0.055 Uiso 1 1 calc R . .
C41 C -0.9514(5) 1.3095(6) 0.4054(3) 0.119(3) Uani 1 1 d U . .
H41A H -1.0191 1.2948 0.4121 0.178 Uiso 1 1 calc R . .
H41B H -0.9036 1.2677 0.3729 0.178 Uiso 1 1 calc RD . .
H41C H -0.9491 1.3740 0.3867 0.178 Uiso 1 1 calc R . .
C42 C -0.9245(4) 1.2972(4) 0.4741(4) 0.065(2) Uani 1 1 d U . .
H42A H -0.9735 1.3386 0.5072 0.077 Uiso 1 1 calc R . .
H42B H -0.9277 1.2322 0.4934 0.077 Uiso 1 1 calc R . .
C43 C -0.8578(6) 1.4507(5) 0.5450(3) 0.097(3) Uani 1 1 d . . .
H43A H -0.8462 1.5148 0.5452 0.146 Uiso 1 1 calc R . .
H43B H -0.8273 1.4112 0.5787 0.146 Uiso 1 1 calc R . .
H43C H -0.9299 1.4486 0.5575 0.146 Uiso 1 1 calc R . .
C44 C -0.8122(4) 1.4166(4) 0.4749(3) 0.0582(19) Uani 1 1 d . . .
H44A H -0.7397 1.4207 0.4628 0.070 Uiso 1 1 calc R . .
H44B H -0.8417 1.4591 0.4414 0.070 Uiso 1 1 calc R . .
C45 C -0.7450(4) 1.2497(3) 0.4530(2) 0.0341(14) Uani 1 1 d . . .
H45A H -0.6812 1.2637 0.4524 0.041 Uiso 1 1 calc R . .
O16 O -0.8236(3) 0.3349(2) 0.12140(15) 0.0511(11) Uani 1 1 d D . .
C5E C -0.7701(7) 0.3018(6) 0.1600(4) 0.034(3) Uani 0.449(3) 1 d PDU A 1
H5E H -0.7648 0.3374 0.1953 0.041 Uiso 0.449(3) 1 calc PR A 1
N1E N -0.7147(6) 0.2082(6) 0.1520(5) 0.047(3) Uani 0.449(3) 1 d PDU A 1
C1E C -0.7773(10) 0.0995(9) 0.1121(6) 0.063(4) Uani 0.449(3) 1 d PDU A 1
H1ED H -0.8207 0.0549 0.1098 0.094 Uiso 0.449(3) 1 calc PR A 1
H1EE H -0.7090 0.0672 0.1085 0.094 Uiso 0.449(3) 1 calc PR A 1
H1EF H -0.7769 0.1472 0.0739 0.094 Uiso 0.449(3) 1 calc PR A 1
C2E C -0.8169(7) 0.1458(6) 0.1818(5) 0.034(3) Uani 0.449(3) 1 d PDU A 1
H2E1 H -0.8139 0.1028 0.2230 0.041 Uiso 0.449(3) 1 calc PR A 1
H2E2 H -0.8834 0.1847 0.1876 0.041 Uiso 0.449(3) 1 calc PR A 1
C3E C -0.7049(9) 0.2878(10) 0.2596(5) 0.123(7) Uani 0.449(3) 1 d PDU A 1
H3EA H -0.6891 0.2837 0.3046 0.185 Uiso 0.449(3) 1 calc PR A 1
H3EB H -0.7759 0.3125 0.2650 0.185 Uiso 0.449(3) 1 calc PR A 1
H3EC H -0.6639 0.3293 0.2270 0.185 Uiso 0.449(3) 1 calc PR A 1
C4E C -0.6825(8) 0.1903(8) 0.2316(5) 0.050(3) Uani 0.449(3) 1 d PDU A 1
H4E1 H -0.7233 0.1472 0.2637 0.060 Uiso 0.449(3) 1 calc PR A 1
H4E2 H -0.6108 0.1644 0.2249 0.060 Uiso 0.449(3) 1 calc PR A 1
C5E' C -0.7758(8) 0.2547(7) 0.1196(5) 0.064(4) Uani 0.551(3) 1 d PDU A 2
H5E' H -0.7528 0.2211 0.0790 0.077 Uiso 0.551(3) 1 calc PR A 2
N1E' N -0.7583(6) 0.2164(6) 0.1896(4) 0.055(3) Uani 0.551(3) 1 d PDU A 2
C1E' C -0.5878(8) 0.1338(8) 0.1847(6) 0.074(3) Uani 0.551(3) 1 d PDU A 2
H1EA H -0.5172 0.1352 0.1820 0.112 Uiso 0.551(3) 1 calc PR A 2
H1EB H -0.5925 0.1033 0.1448 0.112 Uiso 0.551(3) 1 calc PR A 2
H1EC H -0.6177 0.0991 0.2276 0.112 Uiso 0.551(3) 1 calc PR A 2
C2E' C -0.6536(9) 0.2508(10) 0.1840(8) 0.105(4) Uani 0.551(3) 1 d PDU A 2
H2E3 H -0.6542 0.2842 0.2245 0.126 Uiso 0.551(3) 1 calc PR A 2
H2E4 H -0.6296 0.2881 0.1404 0.126 Uiso 0.551(3) 1 calc PR A 2
C3E' C -0.5847(14) 0.0582(13) 0.0916(10) 0.176(6) Uani 0.551(3) 1 d PDU A 2
H3E4 H -0.5949 -0.0055 0.0880 0.264 Uiso 0.551(3) 1 calc PR A 2
H3E5 H -0.5249 0.0566 0.1083 0.264 Uiso 0.551(3) 1 calc PR A 2
H3E6 H -0.5758 0.0918 0.0459 0.264 Uiso 0.551(3) 1 calc PR A 2
C4E' C -0.6814(14) 0.1105(12) 0.1454(10) 0.165(6) Uani 0.551(3) 1 d PDU A 2
H4E3 H -0.6779 0.0690 0.1873 0.198 Uiso 0.551(3) 1 calc PR A 2
H4E4 H -0.7342 0.0899 0.1289 0.198 Uiso 0.551(3) 1 calc PR A 2

loop_
_atom_site_aniso_label
_atom_site_aniso_U_11
_atom_site_aniso_U_22
_atom_site_aniso_U_33
_atom_site_aniso_U_23
_atom_site_aniso_U_13
_atom_site_aniso_U_12
Eu1 0.01209(9) 0.01757(10) 0.01126(8) -0.00400(7) -0.00199(7) -0.00071(8)
Eu2 0.01020(8) 0.01589(10) 0.01221(8) -0.00302(7) -0.00181(7) -0.00116(8)
S1 0.0257(5) 0.0268(6) 0.0181(4) -0.0054(4) -0.0061(4) -0.0069(5)
S4 0.0188(5) 0.0385(7) 0.0218(5) 0.0138(5) -0.0041(4) -0.0083(5)
S5 0.0244(5) 0.0407(7) 0.0208(5) -0.0154(5) -0.0087(4) 0.0129(5)
S6 0.0238(5) 0.0226(5) 0.0201(4) -0.0032(4) -0.0080(4) -0.0033(4)
S7 0.0241(5) 0.0342(6) 0.0191(5) 0.0100(5) -0.0033(4) -0.0099(5)
S8 0.0281(5) 0.0452(7) 0.0230(5) -0.0176(5) -0.0090(4) 0.0181(5)
N1 0.026(2) 0.055(3) 0.084(3) -0.031(2) -0.004(2) 0.005(2)
N2 0.0269(19) 0.018(2) 0.050(2) -0.0011(17) -0.0097(17) 0.0062(16)
N3 0.059(3) 0.064(3) 0.080(3) -0.025(3) 0.042(3) -0.024(2)
O1 0.0295(15) 0.0416(18) 0.0138(13) -0.0003(13) 0.0052(12) -0.0230(14)
O2 0.0329(16) 0.0243(16) 0.0125(13) 0.0020(12) 0.0023(12) -0.0061(13)
O3 0.0200(13) 0.0240(16) 0.0161(12) 0.0006(11) -0.0021(11) -0.0045(12)
O4 0.0147(12) 0.0162(14) 0.0230(13) 0.0045(11) -0.0011(11) -0.0088(11)
O5 0.0309(15) 0.0204(15) 0.0154(13) -0.0073(11) 0.0023(12) -0.0043(13)
O6 0.0190(14) 0.0220(15) 0.0267(14) -0.0114(12) 0.0034(12) 0.0112(12)
O7 0.0187(13) 0.0288(16) 0.0195(13) -0.0083(12) -0.0025(11) 0.0069(13)
O8 0.0174(13) 0.0215(15) 0.0185(12) -0.0105(11) -0.0036(11) 0.0000(12)
O9 0.0346(15) 0.0244(16) 0.0178(13) -0.0051(12) -0.0022(12) -0.0158(13)
O10 0.0384(16) 0.0378(18) 0.0193(13) -0.0070(13) -0.0081(12) -0.0177(14)
O11 0.0254(14) 0.0154(14) 0.0252(13) -0.0014(11) -0.0110(11) -0.0065(12)
O12 0.0342(15) 0.0279(16) 0.0225(13) -0.0028(12) -0.0110(12) -0.0166(13)
O13 0.0140(15) 0.078(2) 0.0556(19) -0.0439(18) -0.0029(14) 0.0043(16)
O14 0.0123(13) 0.0270(17) 0.0461(18) -0.0026(14) 0.0006(13) -0.0055(13)
O15 0.0278(15) 0.0200(16) 0.0360(15) -0.0032(13) -0.0125(13) 0.0053(13)
C1 0.0193(19) 0.025(2) 0.0130(17) -0.0014(16) -0.0012(16) 0.0027(18)
C2 0.0214(19) 0.023(2) 0.0171(18) 0.0030(17) -0.0035(16) -0.0032(18)
C3 0.0221(19) 0.011(2) 0.0211(19) -0.0021(16) -0.0036(16) -0.0003(16)
C4 0.0228(19) 0.022(2) 0.0142(17) 0.0049(16) -0.0054(16) -0.0038(17)
C5 0.020(2) 0.039(3) 0.019(2) 0.0087(19) 0.0009(17) -0.003(2)
C6 0.021(2) 0.019(2) 0.0209(19) 0.0041(17) 0.0009(17) -0.0036(18)
C7 0.0207(19) 0.021(2) 0.0173(18) -0.0013(17) 0.0013(16) -0.0066(17)
C8 0.034(2) 0.024(2) 0.0169(18) 0.0028(17) -0.0059(17) -0.0112(19)
C9 0.037(2) 0.037(3) 0.022(2) 0.006(2) -0.0050(19) -0.019(2)
C10 0.020(2) 0.027(2) 0.0141(18) -0.0013(17) 0.0096(17) -0.0097(18)
C11 0.033(2) 0.018(2) 0.0126(18) -0.0024(16) -0.0010(17) -0.0060(18)
C12 0.0217(19) 0.023(2) 0.0125(17) -0.0081(16) -0.0026(15) -0.0020(17)
C13 0.025(2) 0.017(2) 0.0224(19) -0.0052(17) -0.0029(17) -0.0048(18)
C14 0.0157(18) 0.023(2) 0.0130(17) -0.0004(16) 0.0001(15) -0.0009(17)
C15 0.023(2) 0.027(2) 0.0181(18) -0.0065(17) -0.0031(17) 0.0043(18)
C16 0.025(2) 0.016(2) 0.0154(18) -0.0014(16) -0.0009(16) -0.0012(17)
C17 0.0172(18) 0.015(2) 0.0167(17) -0.0077(15) -0.0012(15) 0.0044(16)
C18 0.041(3) 0.058(3) 0.0155(18) -0.021(2) -0.0083(18) 0.006(2)
C19 0.025(2) 0.044(3) 0.024(2) -0.014(2) 0.0025(19) 0.002(2)
C20 0.0178(18) 0.017(2) 0.0149(17) -0.0084(15) -0.0017(15) -0.0024(16)
C21 0.0191(19) 0.023(2) 0.030(2) -0.0069(18) -0.0071(17) -0.0020(18)
C22 0.0209(19) 0.030(2) 0.0196(19) -0.0061(17) -0.0034(16) -0.0113(18)
C23 0.030(2) 0.041(3) 0.021(2) -0.0026(19) -0.0015(18) -0.019(2)
C24 0.023(2) 0.036(3) 0.0185(19) -0.0095(18) -0.0019(16) -0.0155(19)
C25 0.0141(17) 0.029(2) 0.0127(17) -0.0020(17) 0.0011(15) -0.0088(17)
C26 0.0206(19) 0.040(3) 0.0135(18) -0.0133(18) 0.0036(16) -0.0118(19)
C27 0.0058(16) 0.031(2) 0.0179(18) -0.0061(17) 0.0000(15) -0.0058(16)
C28 0.073(3) 0.042(3) 0.019(2) -0.002(2) 0.001(2) -0.039(3)
C29 0.042(3) 0.056(3) 0.017(2) -0.007(2) -0.0053(19) -0.021(2)
C30 0.0127(17) 0.022(2) 0.0185(18) -0.0052(17) -0.0017(15) 0.0013(17)
C31 0.120(6) 0.157(6) 0.167(6) 0.013(5) -0.025(5) 0.003(5)
C32 0.054(4) 0.072(4) 0.114(5) 0.046(3) 0.001(3) 0.007(3)
C33 0.064(4) 0.116(7) 0.084(5) 0.008(5) 0.005(4) -0.025(4)
C34 0.030(3) 0.149(7) 0.125(6) -0.085(5) 0.019(4) -0.008(4)
C35 0.024(3) 0.034(3) 0.099(5) 0.007(3) 0.006(3) 0.001(2)
C36 0.249(8) 0.254(8) 0.258(8) -0.025(6) -0.051(6) -0.045(6)
C37 0.162(6) 0.127(6) 0.137(6) -0.045(5) 0.025(5) -0.026(5)
C38 0.095(5) 0.138(6) 0.178(6) -0.010(5) -0.030(5) -0.034(4)
C39 0.043(3) 0.069(4) 0.160(5) -0.018(4) 0.009(4) -0.010(3)
C40 0.031(2) 0.036(3) 0.054(3) -0.013(2) 0.028(2) -0.016(2)
C41 0.127(5) 0.107(6) 0.154(6) -0.016(5) -0.101(4) 0.007(5)
C42 0.032(3) 0.048(4) 0.107(5) -0.008(3) -0.008(3) 0.001(3)
C43 0.158(7) 0.042(4) 0.095(5) -0.031(3) -0.054(5) 0.028(4)
C44 0.055(3) 0.025(3) 0.098(4) 0.001(3) -0.032(3) 0.003(3)
C45 0.028(2) 0.036(3) 0.037(2) -0.002(2) -0.010(2) 0.000(2)
O16 0.086(2) 0.034(2) 0.0314(15) -0.0061(14) -0.0335(16) 0.0296(18)
C5E 0.054(6) 0.029(6) 0.010(4) 0.001(4) -0.004(4) 0.008(5)
N1E 0.040(4) 0.036(5) 0.056(5) 0.018(4) -0.018(4) 0.012(4)
C1E 0.068(6) 0.068(6) 0.061(5) 0.006(5) -0.031(4) -0.014(5)
C2E 0.035(5) 0.018(4) 0.042(5) 0.013(4) 0.002(4) -0.010(4)
C3E 0.127(12) 0.161(12) 0.075(9) -0.037(9) -0.019(8) 0.001(10)
C4E 0.046(5) 0.058(6) 0.057(5) 0.015(4) -0.035(4) -0.011(4)
C5E' 0.063(7) 0.064(8) 0.061(6) 0.010(6) -0.014(6) -0.012(6)
N1E' 0.058(5) 0.050(5) 0.046(4) 0.003(4) -0.014(4) 0.020(4)
C1E' 0.061(5) 0.082(6) 0.086(6) 0.004(5) -0.032(4) -0.011(5)
C2E' 0.110(7) 0.115(7) 0.099(6) -0.007(5) -0.036(5) -0.025(6)
C3E' 0.170(8) 0.164(8) 0.186(8) -0.005(6) -0.037(6) -0.018(6)
C4E' 0.168(8) 0.160(8) 0.167(8) -0.005(6) -0.041(6) -0.029(6)

loop_
_atom_type_symbol
_atom_type_description
_atom_type_scat_dispersion_real
_atom_type_scat_dispersion_imag
_atom_type_scat_source
C C 0.0033 0.0016 'International Tables Vol C Tables 4.2.6.8 and 6.1.1.4'
H H 0.0000 0.0000 'International Tables Vol C Tables 4.2.6.8 and 6.1.1.4'
N N 0.0061 0.0033 'International Tables Vol C Tables 4.2.6.8 and 6.1.1.4'
O O 0.0106 0.0060 'International Tables Vol C Tables 4.2.6.8 and 6.1.1.4'
S S 0.1246 0.1234 'International Tables Vol C Tables 4.2.6.8 and 6.1.1.4'
Eu Eu -0.1578 3.6682 'International Tables Vol C Tables 4.2.6.8 and 6.1.1.4'

loop_
_geom_angle_atom_site_label_1
_geom_angle_atom_site_label_2
_geom_angle_atom_site_label_3
_geom_angle
_geom_angle_site_symmetry_1
_geom_angle_site_symmetry_3
O6 Eu1 O1 73.37(10) 2_365 .
O6 Eu1 O2 78.85(9) 2_365 2_365
O1 Eu1 O2 123.46(10) . 2_365
O6 Eu1 O5 122.69(10) 2_365 .
O1 Eu1 O5 80.17(10) . .
O2 Eu1 O5 75.07(10) 2_365 .
O6 Eu1 O16 138.41(10) 2_365 .
O1 Eu1 O16 74.03(12) . .
O2 Eu1 O16 141.79(10) 2_365 .
O5 Eu1 O16 75.48(10) . .
O6 Eu1 O10 83.03(10) 2_365 .
O1 Eu1 O10 91.96(10) . .
O2 Eu1 O10 132.29(10) 2_365 .
O5 Eu1 O10 148.47(10) . .
O16 Eu1 O10 73.00(11) . .
O6 Eu1 O13 143.46(11) 2_365 .
O1 Eu1 O13 143.18(11) . .
O2 Eu1 O13 77.22(11) 2_365 .
O5 Eu1 O13 76.63(11) . .
O16 Eu1 O13 72.71(12) . .
O10 Eu1 O13 93.10(11) . .
O6 Eu1 O9 75.26(10) 2_365 .
O1 Eu1 O9 135.21(9) . .
O2 Eu1 O9 79.74(10) 2_365 .
O5 Eu1 O9 144.45(9) . .
O16 Eu1 O9 112.81(12) . .
O10 Eu1 O9 52.96(9) . .
O13 Eu1 O9 73.61(11) . .
O6 Eu1 C21 76.57(11) 2_365 .
O1 Eu1 C21 113.48(11) . .
O2 Eu1 C21 106.24(11) 2_365 .
O5 Eu1 C21 159.95(11) . .
O16 Eu1 C21 93.67(12) . .
O10 Eu1 C21 26.15(11) . .
O13 Eu1 C21 84.10(12) . .
O9 Eu1 C21 26.88(10) . .
O6 Eu1 Eu1 53.30(8) 2_365 2_365
O1 Eu1 Eu1 62.51(7) . 2_365
O2 Eu1 Eu1 61.33(8) 2_365 2_365
O5 Eu1 Eu1 69.40(7) . 2_365
O16 Eu1 Eu1 127.37(10) . 2_365
O10 Eu1 Eu1 133.17(7) . 2_365
O13 Eu1 Eu1 131.38(8) . 2_365
O9 Eu1 Eu1 118.69(7) . 2_365
C21 Eu1 Eu1 129.35(8) . 2_365
O3 Eu2 O7 78.95(9) 2_366 2_465
O3 Eu2 O8 76.96(10) 2_366 1_566
O7 Eu2 O8 122.24(10) 2_465 1_566
O3 Eu2 O4 123.30(10) 2_366 1_665
O7 Eu2 O4 73.84(9) 2_465 1_665
O8 Eu2 O4 77.25(9) 1_566 1_665
O3 Eu2 O15 143.82(9) 2_366 .
O7 Eu2 O15 136.61(9) 2_465 .
O8 Eu2 O15 76.50(10) 1_566 .
O4 Eu2 O15 73.44(9) 1_665 .
O3 Eu2 O14 78.81(9) 2_366 .
O7 Eu2 O14 146.91(10) 2_465 .
O8 Eu2 O14 75.54(10) 1_566 .
O4 Eu2 O14 139.23(9) 1_665 .
O15 Eu2 O14 71.07(10) . .
O3 Eu2 O12 77.84(10) 2_366 .
O7 Eu2 O12 77.94(10) 2_465 .
O8 Eu2 O12 143.25(9) 1_566 .
O4 Eu2 O12 139.42(9) 1_665 .
O15 Eu2 O12 111.14(10) . .
O14 Eu2 O12 73.65(10) . .
O3 Eu2 O11 128.89(10) 2_366 .
O7 Eu2 O11 77.46(9) 2_465 .
O8 Eu2 O11 152.41(9) 1_566 .
O4 Eu2 O11 92.12(9) 1_665 .
O15 Eu2 O11 76.07(10) . .
O14 Eu2 O11 98.19(10) . .
O12 Eu2 O11 53.21(9) . .
O3 Eu2 C30 103.07(11) 2_366 .
O7 Eu2 C30 74.92(10) 2_465 .
O8 Eu2 C30 161.89(9) 1_566 .
O4 Eu2 C30 115.94(10) 1_665 .
O15 Eu2 C30 94.85(11) . .
O14 Eu2 C30 86.65(11) . .
O12 Eu2 C30 26.56(10) . .
O11 Eu2 C30 26.70(10) . .
O3 Eu2 Eu2 53.06(7) 2_366 2_476
O7 Eu2 Eu2 60.73(7) 2_465 2_476
O8 Eu2 Eu2 62.76(6) 1_566 2_476
O4 Eu2 Eu2 70.24(7) 1_665 2_476
O15 Eu2 Eu2 129.86(8) . 2_476
O14 Eu2 Eu2 120.70(8) . 2_476
O12 Eu2 Eu2 118.96(7) . 2_476
O11 Eu2 Eu2 137.48(6) . 2_476
C30 Eu2 Eu2 131.85(8) . 2_476
C25 S1 C22 90.6(2) . .
C5 S4 C2 89.6(2) . .
C15 S5 C17 89.73(19) . .
C25 S6 C27 90.34(19) . .
C5 S7 C7 90.0(2) . .
C15 S8 C12 89.02(19) . .
C35 N1 C34 121.0(5) . .
C35 N1 C32 123.5(5) . .
C34 N1 C32 115.3(5) . .
C45 N2 C42 119.3(4) . .
C45 N2 C44 121.8(4) . .
C42 N2 C44 118.8(4) . .
C40 N3 C39 121.7(6) . .
C40 N3 C37 117.1(6) . .
C39 N3 C37 119.4(6) . .
C10 O1 Eu1 142.9(3) . .
C10 O2 Eu1 145.1(3) . 2_365
C1 O3 Eu2 162.9(3) . 2_366
C1 O4 Eu2 127.1(2) . 1_445
C11 O5 Eu1 125.7(2) . .
C11 O6 Eu1 159.8(3) . 2_365
C20 O7 Eu2 145.8(3) . 2_465
C20 O8 Eu2 137.2(2) . 1_544
C21 O9 Eu1 90.1(3) . .
C21 O10 Eu1 94.2(3) . .
C30 O11 Eu2 92.1(2) . .
C30 O12 Eu2 93.2(3) . .
C35 O13 Eu1 128.5(4) . .
C40 O14 Eu2 130.9(3) . .
C45 O15 Eu2 128.3(3) . .
O4 C1 O3 125.9(4) . .
O4 C1 C2 115.7(3) . .
O3 C1 C2 118.4(4) . .
C3 C2 C1 133.4(4) . .
C3 C2 S4 113.2(3) . .
C1 C2 S4 113.3(3) . .
C2 C3 C4 112.2(4) . .
C2 C3 C8 125.8(3) . .
C4 C3 C8 122.0(4) . .
C5 C4 C6 112.6(3) . .
C5 C4 C3 110.0(4) . .
C6 C4 C3 137.4(4) . .
C4 C5 S4 114.9(3) . .
C4 C5 S7 112.7(3) . .
S4 C5 S7 132.3(3) . .
C7 C6 C4 111.3(4) . .
C7 C6 C9 124.3(4) . .
C4 C6 C9 124.3(4) . .
C6 C7 C10 131.6(4) . .
C6 C7 S7 113.4(3) . .
C10 C7 S7 115.0(3) . .
O2 C10 O1 126.4(4) . .
O2 C10 C7 115.5(4) . .
O1 C10 C7 118.1(4) . .
O6 C11 O5 125.1(4) . .
O6 C11 C12 118.4(4) . .
O5 C11 C12 116.5(4) . .
C13 C12 C11 132.4(4) . .
C13 C12 S8 114.6(3) . .
C11 C12 S8 113.0(3) . .
C12 C13 C14 109.8(4) . .
C12 C13 C18 126.4(4) . .
C14 C13 C18 123.8(3) . .
C15 C14 C13 112.3(3) . .
C15 C14 C16 112.7(3) . .
C13 C14 C16 134.8(4) . .
C14 C15 S8 114.3(3) . .
C14 C15 S5 113.4(3) . .
S8 C15 S5 132.3(3) . .
C17 C16 C14 109.9(4) . .
C17 C16 C19 125.6(3) . .
C14 C16 C19 124.5(4) . .
C16 C17 C20 130.2(3) . .
C16 C17 S5 114.2(3) . .
C20 C17 S5 115.5(3) . .
O7 C20 O8 126.0(3) . .
O7 C20 C17 119.6(4) . .
O8 C20 C17 114.3(3) . .
O10 C21 O9 122.5(4) . .
O10 C21 C22 120.9(4) . .
O9 C21 C22 116.6(4) . .
O10 C21 Eu1 59.7(2) . .
O9 C21 Eu1 63.0(2) . .
C22 C21 Eu1 176.9(3) . .
C23 C22 C21 130.2(4) . .
C23 C22 S1 114.0(4) . .
C21 C22 S1 115.7(3) . .
C22 C23 C24 110.7(4) . .
C22 C23 C28 126.4(4) . .
C24 C23 C28 123.0(4) . .
C25 C24 C23 112.2(4) . .
C25 C24 C26 111.3(4) . .
C23 C24 C26 136.5(4) . .
C24 C25 S6 113.6(3) . .
C24 C25 S1 112.5(3) . .
S6 C25 S1 133.9(2) . .
C27 C26 C24 110.9(4) . .
C27 C26 C29 125.9(4) . .
C24 C26 C29 123.2(4) . .
C26 C27 C30 131.1(4) . .
C26 C27 S6 113.8(3) . .
C30 C27 S6 115.0(3) . .
O12 C30 O11 121.2(4) . .
O12 C30 C27 119.9(4) . .
O11 C30 C27 118.8(3) . .
O12 C30 Eu2 60.2(2) . .
O11 C30 Eu2 61.2(2) . .
C27 C30 Eu2 173.2(2) . .
C31 C32 N1 108.4(7) . .
C33 C34 N1 107.2(7) . .
O13 C35 N1 127.6(6) . .
C36 C37 N3 104.6(9) . .
N3 C39 C38 114.2(6) . .
O14 C40 N3 122.8(5) . .
N2 C42 C41 110.6(5) . .
C43 C44 N2 116.1(5) . .
O15 C45 N2 123.8(5) . .
C5E O16 C5E' 55.3(7) . .
C5E O16 Eu1 144.1(5) . .
C5E' O16 Eu1 147.0(5) . .
O16 C5E N1E 120.3(8) . .
C5E N1E C4E 98.8(7) . .
C5E N1E C2E 98.3(7) . .
C4E N1E C2E 93.3(7) . .
C1E C2E N1E 85.5(8) . .
C3E C4E N1E 104.4(8) . .
O16 C5E' N1E' 112.7(8) . .
C5E' N1E' C2E' 100.2(8) . .
C5E' N1E' C4E' 87.6(8) . .
C2E' N1E' C4E' 86.4(9) . .
N1E' C2E' C1E' 92.7(9) . .
C3E' C4E' N1E' 152.9(15) . .

loop_
_geom_bond_atom_site_label_1
_geom_bond_atom_site_label_2
_geom_bond_distance
_geom_bond_site_symmetry_2
Eu1 O6 2.340(3) 2_365
Eu1 O1 2.357(3) .
Eu1 O2 2.364(3) 2_365
Eu1 O5 2.381(3) .
Eu1 O16 2.392(3) .
Eu1 O10 2.430(3) .
Eu1 O13 2.453(3) .
Eu1 O9 2.503(3) .
Eu1 C21 2.807(5) .
Eu1 Eu1 4.4393(8) 2_365
Eu2 O3 2.353(3) 2_366
Eu2 O7 2.362(2) 2_465
Eu2 O8 2.364(3) 1_566
Eu2 O4 2.391(3) 1_665
Eu2 O15 2.422(3) .
Eu2 O14 2.427(3) .
Eu2 O12 2.456(3) .
Eu2 O11 2.478(3) .
Eu2 C30 2.826(4) .
Eu2 Eu2 4.4359(9) 2_476
S1 C25 1.717(4) .
S1 C22 1.747(4) .
S4 C5 1.708(5) .
S4 C2 1.766(4) .
S5 C15 1.731(4) .
S5 C17 1.750(4) .
S6 C25 1.694(5) .
S6 C27 1.754(4) .
S7 C5 1.724(4) .
S7 C7 1.748(5) .
S8 C15 1.705(4) .
S8 C12 1.763(4) .
N1 C35 1.350(6) .
N1 C34 1.397(9) .
N1 C32 1.588(8) .
N2 C45 1.328(5) .
N2 C42 1.427(7) .
N2 C44 1.478(7) .
N3 C40 1.354(6) .
N3 C39 1.394(10) .
N3 C37 1.525(11) .
O1 C10 1.252(5) .
O2 C10 1.247(5) .
O2 Eu1 2.364(3) 2_365
O3 C1 1.263(5) .
O3 Eu2 2.353(3) 2_366
O4 C1 1.257(5) .
O4 Eu2 2.391(3) 1_445
O5 C11 1.278(5) .
O6 C11 1.237(5) .
O6 Eu1 2.340(3) 2_365
O7 C20 1.241(5) .
O7 Eu2 2.362(2) 2_465
O8 C20 1.279(5) .
O8 Eu2 2.364(3) 1_544
O9 C21 1.269(5) .
O10 C21 1.241(5) .
O11 C30 1.271(5) .
O12 C30 1.266(5) .
O13 C35 1.193(7) .
O14 C40 1.221(6) .
O15 C45 1.245(6) .
C1 C2 1.489(5) .
C2 C3 1.361(6) .
C3 C4 1.455(5) .
C3 C8 1.507(6) .
C4 C5 1.396(6) .
C4 C6 1.418(6) .
C6 C7 1.378(6) .
C6 C9 1.512(6) .
C7 C10 1.499(5) .
C11 C12 1.495(5) .
C12 C13 1.354(5) .
C13 C14 1.452(5) .
C13 C18 1.484(6) .
C14 C15 1.370(6) .
C14 C16 1.459(5) .
C16 C17 1.375(6) .
C16 C19 1.475(6) .
C17 C20 1.510(5) .
C21 C22 1.489(6) .
C22 C23 1.360(6) .
C23 C24 1.455(7) .
C23 C28 1.508(6) .
C24 C25 1.397(6) .
C24 C26 1.455(6) .
C26 C27 1.352(6) .
C26 C29 1.504(6) .
C27 C30 1.474(6) .
C31 C32 1.532(12) .
C33 C34 1.362(11) .
C36 C37 1.357(15) .
C38 C39 1.494(12) .
C41 C42 1.479(9) .
C43 C44 1.452(8) .
O16 C5E 1.202(9) .
O16 C5E' 1.222(9) .
C5E N1E 1.427(10) .
N1E C4E 1.721(14) .
N1E C2E 1.731(13) .
C1E C2E 1.511(14) .
C3E C4E 1.511(18) .
C5E' N1E' 1.492(11) .
N1E' C2E' 1.572(15) .
N1E' C4E' 1.849(17) .
C1E' C2E' 1.765(16) .
C3E' C4E' 1.59(2) .

loop_
_platon_squeeze_void_nr
_platon_squeeze_void_average_x
_platon_squeeze_void_average_y
_platon_squeeze_void_average_z
_platon_squeeze_void_volume
_platon_squeeze_void_count_electrons
_platon_squeeze_void_content
1 0.000 0.000 0.000 425 140 ' '
2 0.001 0.237 0.644 14 1 ' '
3 -0.001 0.763 0.356 14 2 ' '
4 0.500 0.500 0.500 414 141 ' '
